data_4116877
loop_
_publ_author_name
'Leo A. Paquette'
'David G. Bolin'
'Marshall Stepanian'
'Bruce M. Branan'
'Uppuluri V. Mallavadhani'
'Jinsung Tae'
'Shawn W. E. Eisenberg'
'Robin D. Rogers'

_publ_section_title
;
 Intramolecular Oxymercuration of Stereoisomeric Cyclohexyl-Belted
 Poly(spirotetrahydrofuranyl) Platforms
;
_journal_name_full 'Journal of the American Chemical Society'
_journal_page_first 11603
_journal_page_last 11615
_journal_paper_doi 10.1021/ja981756p
_journal_volume 120
_journal_year 1998
_chemical_formula_structural 'LAP183 (V-BMB-243)'
_chemical_formula_sum 'C21 H31 Cl Hg O5'
_chemical_formula_weight 599.50
_chemical_name_systematic
; 
 ? 
;
_space_group_IT_number 14
_symmetry_cell_setting monoclinic
_symmetry_space_group_name_Hall '-P 2yn'
_symmetry_space_group_name_H-M 'P 1 21/n 1'
_atom_sites_solution_hydrogens geom
_atom_sites_solution_primary direct
_atom_sites_solution_secondary difmap
_audit_creation_method SHELXL
_cell_angle_alpha 90.00
_cell_angle_beta 94.25
_cell_angle_gamma 90.00
_cell_formula_units_Z 8
_cell_length_a 7.2196(2)
_cell_length_b 16.7920(3)
_cell_length_c 34.1423(6)
_cell_measurement_reflns_used 5781
_cell_measurement_temperature 173(2)
_cell_volume 4127.74(15)
_computing_cell_refinement 'Siemens SAINT'
_computing_data_collection 'Siemens SAINT'
_computing_data_reduction 'Siemens SHELXTL'
_computing_molecular_graphics 'Siemens SHELXTL'
_computing_publication_material 'Siemens SHELXTL'
_computing_structure_refinement 'SHELXL-93 (Sheldrick, 1993)'
_computing_structure_solution 'SHELXS-86 (Sheldrick, 1990)'
_diffrn_ambient_temperature 173(2)
_diffrn_measurement_device 'Siemens SMART CCD'
_diffrn_measurement_method 'area detector'
_diffrn_radiation_monochromator graphite
_diffrn_radiation_source 'fine-focus sealed tube'
_diffrn_radiation_type MoK\a
_diffrn_radiation_wavelength 0.71073
_diffrn_reflns_av_R_equivalents 0.0487
_diffrn_reflns_av_sigmaI/netI 0.0395
_diffrn_reflns_limit_h_max 8
_diffrn_reflns_limit_h_min -7
_diffrn_reflns_limit_k_max 18
_diffrn_reflns_limit_k_min -18
_diffrn_reflns_limit_l_max 35
_diffrn_reflns_limit_l_min -37
_diffrn_reflns_number 16497
_diffrn_reflns_theta_max 23.30
_diffrn_reflns_theta_min 1.35
_exptl_absorpt_coefficient_mu 7.617
_exptl_absorpt_correction_T_max 0.9789
_exptl_absorpt_correction_T_min 0.3305
_exptl_absorpt_correction_type empirical
_exptl_crystal_colour colorless
_exptl_crystal_density_diffrn 1.929
_exptl_crystal_description fragment
_exptl_crystal_F_000 2352
_exptl_crystal_size_max 0.10
_exptl_crystal_size_mid 0.10
_exptl_crystal_size_min 0.20
_refine_diff_density_max 1.400
_refine_diff_density_min -1.298
_refine_diff_density_rms 0.167
_refine_ls_extinction_coef 0.00023(4)
_refine_ls_extinction_expression Fc^*^=kFc[1+0.001xFc^2^\l^3^/sin(2\q)]^-1/4^
_refine_ls_extinction_method SHELXL
_refine_ls_goodness_of_fit_all 1.213
_refine_ls_goodness_of_fit_obs 1.234
_refine_ls_matrix_type fullcycle
_refine_ls_number_parameters 515
_refine_ls_number_reflns 5883
_refine_ls_number_restraints 0
_refine_ls_restrained_S_all 1.368
_refine_ls_restrained_S_obs 1.234
_refine_ls_R_factor_all 0.0433
_refine_ls_R_factor_obs 0.0372
_refine_ls_shift/esd_max -0.012
_refine_ls_shift/esd_mean 0.000
_refine_ls_structure_factor_coef Fsqd
_refine_ls_weighting_scheme '0.0231, 24.6521'
_refine_ls_wR_factor_all 0.0940
_refine_ls_wR_factor_obs 0.0812
_reflns_number_observed 5443
_reflns_number_total 5892
_reflns_observed_criterion >2sigma(I)
_cod_data_source_file ja981756p_06.cif
_cod_data_source_block 45
_cod_original_cell_volume 4127.7(2)
_cod_database_code 4116877

loop_
_symmetry_equiv_pos_as_xyz
'x, y, z'
'-x+1/2, y+1/2, -z+1/2'
'-x, -y, -z'
'x-1/2, -y-1/2, z-1/2'

loop_
_atom_site_aniso_label
_atom_site_aniso_U_11
_atom_site_aniso_U_22
_atom_site_aniso_U_33
_atom_site_aniso_U_23
_atom_site_aniso_U_13
_atom_site_aniso_U_12
Hg1 0.0298(2) 0.0236(2) 0.0163(2) 0.00090(12) -0.00091(12) 0.00064(13)
Cl1 0.0414(12) 0.0457(14) 0.0164(10) 0.0041(9) -0.0004(8) 0.0033(10)
O1 0.037(3) 0.026(3) 0.027(3) -0.007(2) 0.002(2) 0.002(3)
O2 0.035(3) 0.015(3) 0.029(3) 0.005(2) 0.000(2) 0.000(2)
O3 0.031(3) 0.033(3) 0.017(3) 0.009(2) -0.005(2) 0.002(2)
O4 0.029(3) 0.028(3) 0.022(3) -0.011(2) 0.001(2) -0.004(2)
O5 0.028(3) 0.018(3) 0.028(3) 0.006(2) 0.006(2) -0.002(2)
C1 0.027(4) 0.018(4) 0.022(4) 0.002(3) 0.003(3) -0.007(3)
C2 0.021(4) 0.021(4) 0.022(4) -0.006(3) 0.008(3) 0.000(3)
C3 0.036(5) 0.019(5) 0.029(4) 0.001(4) -0.004(4) -0.002(4)
C4 0.046(7) 0.030(7) 0.046(7) -0.008(6) -0.007(6) -0.013(6)
C4' 0.041(23) 0.022(22) 0.068(28) 0.025(20) -0.029(21) -0.017(17)
C5 0.057(6) 0.029(5) 0.037(5) -0.020(4) -0.012(4) -0.007(4)
C6 0.024(4) 0.018(4) 0.025(4) 0.001(3) -0.002(3) 0.001(3)
C7 0.028(4) 0.021(4) 0.024(4) -0.001(3) 0.002(3) 0.000(3)
C8 0.036(5) 0.018(5) 0.050(5) -0.006(4) 0.002(4) 0.012(4)
C9 0.042(5) 0.014(4) 0.038(5) 0.001(4) 0.000(4) 0.007(4)
C10 0.026(4) 0.020(4) 0.022(4) -0.004(3) -0.004(3) 0.001(3)
C11 0.026(4) 0.029(5) 0.024(4) 0.009(4) 0.001(3) 0.004(4)
C12 0.044(5) 0.037(5) 0.022(4) 0.012(4) 0.010(4) 0.005(4)
C13 0.043(5) 0.040(6) 0.020(4) 0.008(4) -0.002(4) 0.009(4)
C14 0.024(4) 0.014(4) 0.020(4) 0.001(3) 0.003(3) -0.001(3)
C15 0.027(4) 0.017(4) 0.025(4) -0.005(3) 0.001(3) 0.003(3)
C16 0.032(5) 0.024(5) 0.037(5) 0.000(4) -0.004(4) -0.006(4)
C17 0.040(5) 0.033(5) 0.029(5) -0.015(4) 0.001(4) -0.005(4)
C18 0.022(4) 0.017(4) 0.019(4) 0.003(3) 0.001(3) 0.001(3)
C19 0.022(4) 0.025(5) 0.021(4) 0.000(3) 0.000(3) 0.001(3)
C20 0.037(5) 0.013(4) 0.030(4) -0.003(3) 0.000(4) 0.009(3)
C21 0.038(5) 0.028(5) 0.023(4) 0.005(4) 0.007(3) 0.003(4)
Hg2 0.0289(2) 0.0227(2) 0.0163(2) -0.00086(12) -0.00120(12) -0.00044(13)
Cl2 0.0317(11) 0.0393(13) 0.0177(9) -0.0039(8) 0.0010(8) -0.0009(9)
O6 0.024(3) 0.018(3) 0.026(3) -0.007(2) 0.002(2) 0.001(2)
O7 0.028(3) 0.031(3) 0.016(3) 0.004(2) 0.001(2) 0.003(2)
O8 0.032(3) 0.038(4) 0.024(3) -0.008(3) -0.009(2) -0.007(3)
O9 0.030(3) 0.018(3) 0.030(3) -0.008(2) 0.004(2) -0.002(2)
O10 0.036(3) 0.024(3) 0.027(3) 0.003(2) 0.004(2) -0.002(2)
C22 0.025(4) 0.018(4) 0.023(4) -0.002(3) 0.001(3) 0.003(3)
C23 0.023(4) 0.017(4) 0.024(4) 0.000(3) -0.001(3) -0.001(3)
C24 0.024(4) 0.029(5) 0.018(4) -0.003(3) 0.002(3) -0.003(3)
C25 0.034(5) 0.018(4) 0.029(4) -0.002(3) 0.000(3) -0.008(3)
C26 0.040(5) 0.018(4) 0.030(4) 0.002(4) -0.001(4) -0.008(4)
C27 0.028(4) 0.013(4) 0.018(4) -0.001(3) 0.003(3) 0.002(3)
C28 0.027(4) 0.025(5) 0.019(4) 0.000(3) -0.002(3) 0.005(3)
C29 0.036(5) 0.024(5) 0.034(5) 0.002(4) -0.006(4) -0.001(4)
C30 0.035(5) 0.030(5) 0.030(5) 0.013(4) -0.006(4) 0.009(4)
C31 0.024(4) 0.020(4) 0.017(4) -0.004(3) 0.000(3) -0.003(3)
C32 0.032(4) 0.018(4) 0.024(4) -0.003(3) 0.009(3) -0.001(3)
C33 0.041(5) 0.028(5) 0.027(4) -0.013(4) 0.005(4) -0.005(4)
C34 0.023(4) 0.057(6) 0.023(4) 0.005(4) -0.003(3) -0.015(4)
C35 0.027(4) 0.020(4) 0.020(4) -0.001(3) 0.001(3) 0.000(3)
C36 0.028(4) 0.020(4) 0.027(4) 0.000(3) -0.001(3) -0.005(3)
C37 0.046(5) 0.027(5) 0.041(5) -0.008(4) 0.014(4) -0.012(4)
C38 0.042(5) 0.026(5) 0.040(5) -0.008(4) 0.004(4) -0.009(4)
C39 0.029(4) 0.021(4) 0.018(4) 0.006(3) 0.000(3) 0.000(3)
C40 0.027(4) 0.022(5) 0.032(4) -0.004(4) -0.006(3) 0.004(3)
C41 0.047(6) 0.043(6) 0.047(6) 0.011(5) -0.006(4) 0.013(5)
C42 0.055(6) 0.039(6) 0.027(5) 0.015(4) 0.004(4) 0.010(5)

loop_
_atom_site_label
_atom_site_type_symbol
_atom_site_fract_x
_atom_site_fract_y
_atom_site_fract_z
_atom_site_U_iso_or_equiv
_atom_site_thermal_displace_type
_atom_site_occupancy
_atom_site_calc_flag
_atom_site_refinement_flags
_atom_site_disorder_group
Hg1 Hg 0.35447(4) -0.17645(2) -0.032375(8) 0.02333(11) Uani 1 d . .
Cl1 Cl 0.2630(3) -0.15770(14) -0.09878(5) 0.0346(5) Uani 1 d . .
O1 O 0.5384(7) -0.3325(3) -0.0009(2) 0.0301(13) Uani 1 d . .
O2 O 0.5184(7) -0.3948(3) 0.08191(15) 0.0263(12) Uani 1 d . .
O3 O 0.6707(7) -0.2752(3) 0.13649(14) 0.0273(13) Uani 1 d . .
O4 O 0.4921(7) -0.1206(3) 0.12611(14) 0.0265(12) Uani 1 d . .
O5 O 0.4973(7) -0.0690(3) 0.04186(15) 0.0246(12) Uani 1 d . .
C1 C 0.4735(11) -0.2047(4) 0.0237(2) 0.023(2) Uani 1 d . .
H1 H 0.6097(11) -0.1981(4) 0.0212(2) 0.027 Uiso 1 calc R .
C2 C 0.4527(10) -0.2934(5) 0.0320(2) 0.021(2) Uani 1 d . .
C3 C 0.2524(11) -0.3275(5) 0.0288(2) 0.028(2) Uani 1 d . .
H3A H 0.2379(11) -0.3681(5) 0.0494(2) 0.034 Uiso 0.77 calc PR 1
H3B H 0.1607(11) -0.2845(5) 0.0318(2) 0.034 Uiso 0.77 calc PR 1
H3C H 0.2091(11) -0.3350(5) 0.0554(2) 0.034 Uiso 0.23 calc PR 2
H3D H 0.1674(11) -0.2896(5) 0.0143(2) 0.034 Uiso 0.23 calc PR 2
C4 C 0.2250(16) -0.3643(7) -0.0114(3) 0.041(3) Uani 0.77 d P 1
H4A H 0.1434(16) -0.4117(7) -0.0110(3) 0.049 Uiso 0.77 calc PR 1
H4B H 0.1696(16) -0.3256(7) -0.0307(3) 0.049 Uiso 0.77 calc PR 1
C4' C 0.2501(53) -0.4052(23) 0.0078(12) 0.045(11) Uani 0.23 d P 2
H4'A H 0.1296(53) -0.4153(23) -0.0072(12) 0.054 Uiso 0.23 calc PR 2
H4'B H 0.2810(53) -0.4503(23) 0.0258(12) 0.054 Uiso 0.23 calc PR 2
C5 C 0.4148(13) -0.3870(5) -0.0209(3) 0.042(2) Uani 1 d . .
H5A H 0.4433(13) -0.4422(5) -0.0121(3) 0.050 Uiso 0.77 calc PR 1
H5B H 0.4260(13) -0.3839(5) -0.0496(3) 0.050 Uiso 0.77 calc PR 1
H5C H 0.4809(13) -0.4369(5) -0.0267(3) 0.050 Uiso 0.23 calc PR 2
H5D H 0.3627(13) -0.3638(5) -0.0460(3) 0.050 Uiso 0.23 calc PR 2
C6 C 0.5702(10) -0.3147(4) 0.0703(2) 0.022(2) Uani 1 d . .
C7 C 0.7798(10) -0.3217(5) 0.0633(2) 0.024(2) Uani 1 d . .
H7A H 0.8075(10) -0.2949(5) 0.0386(2) 0.029 Uiso 1 calc R .
H7B H 0.8576(10) -0.2977(5) 0.0854(2) 0.029 Uiso 1 calc R .
C8 C 0.8142(12) -0.4115(5) 0.0609(3) 0.035(2) Uani 1 d . .
H8A H 0.7834(12) -0.4321(5) 0.0340(3) 0.041 Uiso 1 calc R .
H8B H 0.9445(12) -0.4252(5) 0.0693(3) 0.041 Uiso 1 calc R .
C9 C 0.6827(11) -0.4420(5) 0.0891(2) 0.031(2) Uani 1 d . .
H9A H 0.6553(11) -0.4991(5) 0.0843(2) 0.038 Uiso 1 calc R .
H9B H 0.7352(11) -0.4354(5) 0.1165(2) 0.038 Uiso 1 calc R .
C10 C 0.5312(10) -0.2573(5) 0.1047(2) 0.023(2) Uani 1 d . .
C11 C 0.3439(10) -0.2746(5) 0.1227(2) 0.026(2) Uani 1 d . .
H11A H 0.2850(10) -0.2246(5) 0.1307(2) 0.032 Uiso 1 calc R .
H11B H 0.2571(10) -0.3026(5) 0.1035(2) 0.032 Uiso 1 calc R .
C12 C 0.3959(12) -0.3276(5) 0.1584(2) 0.034(2) Uani 1 d . .
H12A H 0.3092(12) -0.3200(5) 0.1792(2) 0.041 Uiso 1 calc R .
H12B H 0.3983(12) -0.3845(5) 0.1510(2) 0.041 Uiso 1 calc R .
C13 C 0.5852(12) -0.2977(5) 0.1709(2) 0.035(2) Uani 1 d . .
H13A H 0.5772(12) -0.2514(5) 0.1886(2) 0.042 Uiso 1 calc R .
H13B H 0.6586(12) -0.3400(5) 0.1851(2) 0.042 Uiso 1 calc R .
C14 C 0.5546(10) -0.1676(4) 0.0939(2) 0.019(2) Uani 1 d . .
C15 C 0.7604(10) -0.1436(5) 0.0907(2) 0.023(2) Uani 1 d . .
H15A H 0.8452(10) -0.1837(5) 0.1035(2) 0.028 Uiso 1 calc R .
H15B H 0.7882(10) -0.1382(5) 0.0628(2) 0.028 Uiso 1 calc R .
C16 C 0.7801(11) -0.0636(5) 0.1118(2) 0.032(2) Uani 1 d . .
H16A H 0.9073(11) -0.0563(5) 0.1242(2) 0.038 Uiso 1 calc R .
H16B H 0.7499(11) -0.0188(5) 0.0936(2) 0.038 Uiso 1 calc R .
C17 C 0.6387(11) -0.0706(5) 0.1425(2) 0.034(2) Uani 1 d . .
H17A H 0.6968(11) -0.0944(5) 0.1670(2) 0.041 Uiso 1 calc R .
H17B H 0.5897(11) -0.0174(5) 0.1487(2) 0.041 Uiso 1 calc R .
C18 C 0.4314(10) -0.1446(4) 0.0561(2) 0.019(2) Uani 1 d . .
C19 C 0.2238(10) -0.1304(5) 0.0621(2) 0.022(2) Uani 1 d . .
H19A H 0.1460(10) -0.1733(5) 0.0497(2) 0.027 Uiso 1 calc R .
H19B H 0.2031(10) -0.1282(5) 0.0905(2) 0.027 Uiso 1 calc R .
C20 C 0.1780(11) -0.0506(4) 0.0425(2) 0.027(2) Uani 1 d . .
H20A H 0.1353(11) -0.0574(4) 0.0145(2) 0.032 Uiso 1 calc R .
H20B H 0.0819(11) -0.0215(4) 0.0560(2) 0.032 Uiso 1 calc R .
C21 C 0.3621(11) -0.0086(5) 0.0471(2) 0.029(2) Uani 1 d . .
H21A H 0.3690(11) 0.0337(5) 0.0270(2) 0.035 Uiso 1 calc R .
H21B H 0.3816(11) 0.0157(5) 0.0735(2) 0.035 Uiso 1 calc R .
Hg2 Hg 0.79718(4) -0.20915(2) -0.090152(8) 0.02276(11) Uani 1 d . .
Cl2 Cl 0.9043(3) -0.17611(13) -0.02609(5) 0.0296(5) Uani 1 d . .
O6 O 0.6635(7) -0.1031(3) -0.16395(14) 0.0226(12) Uani 1 d . .
O7 O 0.6842(7) -0.1521(3) -0.24745(14) 0.0249(12) Uani 1 d . .
O8 O 0.4953(7) -0.3056(3) -0.2601(2) 0.0318(13) Uani 1 d . .
O9 O 0.6508(7) -0.4276(3) -0.20583(15) 0.0259(12) Uani 1 d . .
O10 O 0.6324(7) -0.3728(3) -0.12361(15) 0.0288(13) Uani 1 d . .
C22 C 0.6839(10) -0.2404(4) -0.1461(2) 0.022(2) Uani 1 d . .
H22 H 0.5468(10) -0.2354(4) -0.1443(2) 0.026 Uiso 1 calc R .
C23 C 0.7283(10) -0.1799(4) -0.1775(2) 0.021(2) Uani 1 d . .
C24 C 0.9366(10) -0.1656(5) -0.1833(2) 0.024(2) Uani 1 d . .
H24A H 1.0160(10) -0.1893(5) -0.1615(2) 0.028 Uiso 1 calc R .
H24B H 0.9707(10) -0.1893(5) -0.2084(2) 0.028 Uiso 1 calc R .
C25 C 0.9589(11) -0.0754(4) -0.1839(2) 0.027(2) Uani 1 d . .
H25A H 1.0856(11) -0.0590(4) -0.1741(2) 0.032 Uiso 1 calc R .
H25B H 0.9305(11) -0.0535(4) -0.2106(2) 0.032 Uiso 1 calc R .
C26 C 0.8167(11) -0.0504(5) -0.1564(2) 0.029(2) Uani 1 d . .
H26A H 0.8676(11) -0.0551(5) -0.1288(2) 0.035 Uiso 1 calc R .
H26B H 0.7780(11) 0.0054(5) -0.1615(2) 0.035 Uiso 1 calc R .
C27 C 0.6139(10) -0.2001(4) -0.2165(2) 0.020(2) Uani 1 d . .
C28 C 0.4088(10) -0.1737(5) -0.2148(2) 0.024(2) Uani 1 d . .
H28A H 0.3234(10) -0.2129(5) -0.2283(2) 0.029 Uiso 1 calc R .
H28B H 0.3765(10) -0.1678(5) -0.1873(2) 0.029 Uiso 1 calc R .
C29 C 0.3980(11) -0.0931(5) -0.2363(2) 0.032(2) Uani 1 d . .
H29A H 0.2722(11) -0.0835(5) -0.2489(2) 0.038 Uiso 1 calc R .
H29B H 0.4322(11) -0.0487(5) -0.2181(2) 0.038 Uiso 1 calc R .
C30 C 0.5392(11) -0.1033(5) -0.2666(2) 0.032(2) Uani 1 d . .
H30A H 0.4826(11) -0.1299(5) -0.2904(2) 0.038 Uiso 1 calc R .
H30B H 0.5892(11) -0.0510(5) -0.2741(2) 0.038 Uiso 1 calc R .
C31 C 0.6351(10) -0.2894(4) -0.2282(2) 0.021(2) Uani 1 d . .
C32 C 0.8199(11) -0.3080(5) -0.2466(2) 0.024(2) Uani 1 d . .
H32A H 0.8783(11) -0.2584(5) -0.2554(2) 0.029 Uiso 1 calc R .
H32B H 0.9077(11) -0.3352(5) -0.2274(2) 0.029 Uiso 1 calc R .
C33 C 0.7674(11) -0.3623(5) -0.2816(2) 0.032(2) Uani 1 d . .
H33A H 0.8534(11) -0.3562(5) -0.3027(2) 0.038 Uiso 1 calc R .
H33B H 0.7618(11) -0.4189(5) -0.2737(2) 0.038 Uiso 1 calc R .
C34 C 0.5756(11) -0.3287(6) -0.2936(2) 0.035(2) Uani 1 d . .
H34A H 0.5864(11) -0.2824(6) -0.3112(2) 0.041 Uiso 1 calc R .
H34B H 0.4981(11) -0.3697(6) -0.3077(2) 0.041 Uiso 1 calc R .
C35 C 0.5957(10) -0.3487(5) -0.1943(2) 0.022(2) Uani 1 d . .
C36 C 0.3863(10) -0.3556(5) -0.1872(2) 0.025(2) Uani 1 d . .
H36A H 0.3602(10) -0.3318(5) -0.1617(2) 0.030 Uiso 1 calc R .
H36B H 0.3089(10) -0.3287(5) -0.2084(2) 0.030 Uiso 1 calc R .
C37 C 0.3485(12) -0.4460(5) -0.1874(3) 0.037(2) Uani 1 d . .
H37A H 0.3709(12) -0.4691(5) -0.1608(3) 0.045 Uiso 1 calc R .
H37B H 0.2199(12) -0.4582(5) -0.1977(3) 0.045 Uiso 1 calc R .
C38 C 0.4895(12) -0.4757(5) -0.2149(3) 0.036(2) Uani 1 d . .
H38A H 0.5177(12) -0.5327(5) -0.2101(3) 0.043 Uiso 1 calc R .
H38B H 0.4426(12) -0.4687(5) -0.2427(3) 0.043 Uiso 1 calc R .
C39 C 0.7129(10) -0.3285(4) -0.1553(2) 0.023(2) Uani 1 d . .
C40 C 0.9175(10) -0.3574(5) -0.1540(2) 0.028(2) Uani 1 d . .
H40A H 0.9352(10) -0.3958(5) -0.1754(2) 0.033 Uiso 1 calc R .
H40B H 1.0032(10) -0.3119(5) -0.1564(2) 0.033 Uiso 1 calc R .
C41 C 0.9500(13) -0.3972(6) -0.1138(3) 0.046(2) Uani 1 d . .
H41A H 1.0437(13) -0.4402(6) -0.1143(3) 0.056 Uiso 1 calc R .
H41B H 0.9908(13) -0.3581(6) -0.0933(3) 0.056 Uiso 1 calc R .
C42 C 0.7634(13) -0.4297(6) -0.1073(3) 0.040(2) Uani 1 d . .
H42A H 0.7448(13) -0.4818(6) -0.1206(3) 0.049 Uiso 1 calc R .
H42B H 0.7494(13) -0.4368(6) -0.0789(3) 0.049 Uiso 1 calc R .

loop_
_atom_type_symbol
_atom_type_description
_atom_type_scat_dispersion_real
_atom_type_scat_dispersion_imag
_atom_type_scat_source
C C 0.0033 0.0016 'International Tables Vol C Tables 4.2.6.8 and 6.1.1.4'
H H 0.0000 0.0000 'International Tables Vol C Tables 4.2.6.8 and 6.1.1.4'
O O 0.0106 0.0060 'International Tables Vol C Tables 4.2.6.8 and 6.1.1.4'
Cl Cl 0.1484 0.1585 'International Tables Vol C Tables 4.2.6.8 and 6.1.1.4'
Hg Hg -2.3894 9.2266 'International Tables Vol C Tables 4.2.6.8 and 6.1.1.4'

loop_
_geom_angle_atom_site_label_1
_geom_angle_atom_site_label_2
_geom_angle_atom_site_label_3
_geom_angle
C1 Hg1 Cl1 170.2(2)
C5 O1 C2 111.7(6)
C9 O2 C6 109.3(6)
C13 O3 C10 110.6(6)
C17 O4 C14 110.7(6)
C21 O5 C18 109.6(5)
C2 C1 C18 118.6(6)
C2 C1 Hg1 110.6(5)
C18 C1 Hg1 114.7(5)
O1 C2 C1 103.9(6)
O1 C2 C6 107.8(6)
C1 C2 C6 109.1(6)
O1 C2 C3 102.9(6)
C1 C2 C3 116.8(6)
C6 C2 C3 115.1(6)
C4' C3 C2 109.5(16)
C4 C3 C2 106.0(7)
C5 C4 C3 104.2(8)
C3 C4' C5 98.3(20)
O1 C5 C4 106.7(7)
O1 C5 C4' 107.1(15)
O2 C6 C2 107.9(6)
O2 C6 C7 104.1(6)
C2 C6 C7 111.6(6)
O2 C6 C10 107.5(6)
C2 C6 C10 112.1(6)
C7 C6 C10 113.2(6)
C8 C7 C6 104.3(6)
C9 C8 C7 100.9(6)
O2 C9 C8 105.0(6)
O3 C10 C11 104.1(6)
O3 C10 C6 106.3(6)
C11 C10 C6 113.1(6)
O3 C10 C14 107.1(6)
C11 C10 C14 112.7(6)
C6 C10 C14 112.8(6)
C12 C11 C10 104.6(6)
C13 C12 C11 101.5(7)
O3 C13 C12 107.3(6)
O4 C14 C15 105.4(5)
O4 C14 C18 107.6(6)
C15 C14 C18 111.5(6)
O4 C14 C10 107.4(6)
C15 C14 C10 112.9(6)
C18 C14 C10 111.7(6)
C16 C15 C14 104.6(6)
C17 C16 C15 102.4(6)
O4 C17 C16 106.9(6)
O5 C18 C1 104.2(5)
O5 C18 C19 104.7(6)
C1 C18 C19 116.2(6)
O5 C18 C14 108.2(6)
C1 C18 C14 107.5(6)
C19 C18 C14 115.2(6)
C20 C19 C18 105.0(6)
C21 C20 C19 101.8(6)
O5 C21 C20 105.2(6)
C22 Hg2 Cl2 176.1(2)
C26 O6 C23 110.1(5)
C30 O7 C27 111.3(5)
C34 O8 C31 111.2(6)
C38 O9 C35 109.9(6)
C42 O10 C39 109.8(6)
C23 C22 C39 117.5(6)
C23 C22 Hg2 112.7(5)
C39 C22 Hg2 112.3(5)
O6 C23 C22 106.1(6)
O6 C23 C24 104.0(6)
C22 C23 C24 116.6(6)
O6 C23 C27 107.7(6)
C22 C23 C27 109.3(6)
C24 C23 C27 112.5(6)
C25 C24 C23 105.0(6)
C26 C25 C24 101.0(6)
O6 C26 C25 105.7(6)
O7 C27 C28 104.8(6)
O7 C27 C23 108.1(6)
C28 C27 C23 110.7(6)
O7 C27 C31 107.5(6)
C28 C27 C31 113.3(6)
C23 C27 C31 111.9(6)
C29 C28 C27 104.4(6)
C30 C29 C28 102.3(7)
O7 C30 C29 104.9(6)
O8 C31 C32 103.3(6)
O8 C31 C27 107.2(6)
C32 C31 C27 113.6(6)
O8 C31 C35 106.3(6)
C32 C31 C35 112.4(6)
C27 C31 C35 113.2(6)
C33 C32 C31 105.4(6)
C34 C33 C32 99.0(6)
O8 C34 C33 108.2(6)
O9 C35 C36 105.3(6)
O9 C35 C39 106.8(6)
C36 C35 C39 110.9(6)
O9 C35 C31 108.1(6)
C36 C35 C31 113.1(6)
C39 C35 C31 112.1(6)
C37 C36 C35 104.3(6)
C38 C37 C36 101.5(7)
O9 C38 C37 104.7(6)
O10 C39 C22 105.8(6)
O10 C39 C40 104.4(6)
C22 C39 C40 116.1(6)
O10 C39 C35 107.4(6)
C22 C39 C35 108.1(6)
C40 C39 C35 114.3(6)
C41 C40 C39 104.2(7)
C42 C41 C40 102.3(7)
O10 C42 C41 106.2(7)

loop_
_geom_bond_atom_site_label_1
_geom_bond_atom_site_label_2
_geom_bond_distance
Hg1 C1 2.094(7)
Hg1 Cl1 2.335(2)
O1 C5 1.418(9)
O1 C2 1.476(9)
O2 C9 1.432(9)
O2 C6 1.460(9)
O3 C13 1.419(9)
O3 C10 1.456(8)
O4 C17 1.432(9)
O4 C14 1.452(9)
O5 C21 1.428(9)
O5 C18 1.452(9)
C1 C2 1.526(11)
C1 C18 1.543(10)
C2 C6 1.547(10)
C2 C3 1.551(10)
C3 C4' 1.49(4)
C3 C4 1.504(13)
C4 C5 1.482(15)
C4' C5 1.62(4)
C6 C7 1.554(10)
C6 C10 1.562(10)
C7 C8 1.531(11)
C8 C9 1.492(12)
C10 C11 1.552(10)
C10 C14 1.563(11)
C11 C12 1.533(10)
C12 C13 1.488(12)
C14 C15 1.552(10)
C14 C18 1.561(10)
C15 C16 1.526(11)
C16 C17 1.521(11)
C18 C19 1.547(10)
C19 C20 1.524(11)
C20 C21 1.502(11)
Hg2 C22 2.089(7)
Hg2 Cl2 2.332(2)
O6 C26 1.425(9)
O6 C23 1.457(9)
O7 C30 1.447(9)
O7 C27 1.449(9)
O8 C34 1.375(10)
O8 C31 1.454(8)
O9 C38 1.431(9)
O9 C35 1.447(9)
O10 C42 1.427(10)
O10 C39 1.467(9)
C22 C23 1.529(10)
C22 C39 1.530(11)
C23 C24 1.550(10)
C23 C27 1.552(10)
C24 C25 1.524(11)
C25 C26 1.502(11)
C27 C28 1.551(10)
C27 C31 1.563(10)
C28 C29 1.538(11)
C29 C30 1.514(11)
C31 C32 1.548(10)
C31 C35 1.571(10)
C32 C33 1.528(10)
C33 C34 1.522(11)
C35 C36 1.552(10)
C35 C39 1.561(10)
C36 C37 1.541(11)
C37 C38 1.519(12)
C39 C40 1.551(10)
C40 C41 1.529(12)
C41 C42 1.485(13)
